data_4303966
loop_
_publ_author_name
'Werner Uhl'
'Michael Claesener'

_publ_section_title
;
Hydrogallation of Alkynes with H-GaCl2: Formation of Organoelement
Dichlorogallium Compounds Potentially Applicable as Chelating Lewis Acids
;
_journal_name_full 'Inorganic Chemistry'
_journal_page_first 4463
_journal_page_last 4470
_journal_paper_doi 10.1021/ic700767a
_journal_volume 47
_journal_year 2008
_chemical_formula_sum 'C35 H55 Cl8 Ga4 Si4'
_chemical_formula_weight 1150.63
_chemical_name_systematic
; 
 ? 
;
_space_group_IT_number 2
_symmetry_cell_setting triclinic
_symmetry_space_group_name_Hall '-P 1'
_symmetry_space_group_name_H-M 'P -1'
_atom_sites_solution_hydrogens geom
_atom_sites_solution_primary direct
_atom_sites_solution_secondary difmap
_audit_creation_method SHELXL-97
_cell_angle_alpha 81.12(3)
_cell_angle_beta 83.96(3)
_cell_angle_gamma 70.71(3)
_cell_formula_units_Z 2
_cell_length_a 10.632(2)
_cell_length_b 15.546(3)
_cell_length_c 17.368(4)
_cell_measurement_temperature 293(2)
_cell_volume 2672.5(11)
_computing_structure_refinement 'SHELXL-97 (Sheldrick, 1997)'
_computing_structure_solution 'SHELXS-97 (Sheldrick, 1990)'
_diffrn_ambient_temperature 293(2)
_diffrn_measured_fraction_theta_full 0.904
_diffrn_measured_fraction_theta_max 0.904
_diffrn_radiation_monochromator graphite
_diffrn_radiation_source 'fine-focus sealed tube'
_diffrn_radiation_type MoK\a
_diffrn_radiation_wavelength 0.71073
_diffrn_reflns_av_R_equivalents 0.0246
_diffrn_reflns_av_sigmaI/netI 0.0427
_diffrn_reflns_limit_h_max 15
_diffrn_reflns_limit_h_min -15
_diffrn_reflns_limit_k_max 22
_diffrn_reflns_limit_k_min -22
_diffrn_reflns_limit_l_max 24
_diffrn_reflns_limit_l_min -24
_diffrn_reflns_number 31387
_diffrn_reflns_theta_full 31.32
_diffrn_reflns_theta_max 31.32
_diffrn_reflns_theta_min 1.19
_exptl_absorpt_coefficient_mu 2.507
_exptl_crystal_density_diffrn 1.430
_exptl_crystal_density_method 'not measured'
_exptl_crystal_F_000 1162
_refine_diff_density_max 0.735
_refine_diff_density_min -0.530
_refine_diff_density_rms 0.082
_refine_ls_extinction_method none
_refine_ls_goodness_of_fit_ref 1.029
_refine_ls_hydrogen_treatment mixed
_refine_ls_matrix_type full
_refine_ls_number_parameters 473
_refine_ls_number_reflns 15853
_refine_ls_number_restraints 0
_refine_ls_restrained_S_all 1.029
_refine_ls_R_factor_all 0.0542
_refine_ls_R_factor_gt 0.0372
_refine_ls_shift/su_max 0.133
_refine_ls_shift/su_mean 0.005
_refine_ls_structure_factor_coef Fsqd
_refine_ls_weighting_details 'calc w=1/[\s^2^(Fo^2^)+(0.0491P)^2^+0.0000P] where P=(Fo^2^+2Fc^2^)/3'
_refine_ls_weighting_scheme calc
_refine_ls_wR_factor_gt 0.0899
_refine_ls_wR_factor_ref 0.0966
_reflns_number_gt 12169
_reflns_number_total 15853
_reflns_threshold_expression >2sigma(I)
_cod_data_source_file ic700767a-7triclinic.cif
_cod_data_source_block sad1_compound_7_triclinic
_cod_original_cell_volume 2672.5(9)
_cod_database_code 4303966

loop_
_symmetry_equiv_pos_as_xyz
'x, y, z'
'-x, -y, -z'

loop_
_atom_site_label
_atom_site_type_symbol
_atom_site_fract_x
_atom_site_fract_y
_atom_site_fract_z
_atom_site_U_iso_or_equiv
_atom_site_adp_type
_atom_site_occupancy
_atom_site_symmetry_multiplicity
_atom_site_calc_flag
_atom_site_refinement_flags
_atom_site_disorder_assembly
_atom_site_disorder_group
Ga1 Ga 0.40397(2) 0.254232(17) 0.317565(14) 0.02553(6) Uani 1 1 d . . .
Cl1 Cl 0.39279(7) 0.34498(5) 0.21108(4) 0.04844(17) Uani 1 1 d . . .
Cl11 Cl 0.29251(5) 0.15151(4) 0.30156(4) 0.03608(13) Uani 1 1 d . . .
C1 C 0.5491(2) 0.19600(16) 0.38589(12) 0.0270(4) Uani 1 1 d . . .
C11 C 0.6388(2) 0.11575(16) 0.37087(13) 0.0292(5) Uani 1 1 d . . .
H11 H 0.7013 0.0864 0.4105 0.035 Uiso 1 1 calc R . .
C12 C 0.65650(19) 0.06558(15) 0.30311(12) 0.0252(4) Uani 1 1 d . . .
C13 C 0.6423(2) 0.10944(16) 0.22685(13) 0.0282(4) Uani 1 1 d . . .
H13 H 0.6152 0.1753 0.2175 0.034 Uiso 1 1 calc R . .
C14 C 0.6980(2) -0.03053(16) 0.31473(13) 0.0291(5) Uani 1 1 d . . .
H14 H 0.7123 -0.0624 0.3666 0.035 Uiso 1 1 calc R . .
Ga2 Ga 0.59098(2) -0.209760(17) 0.182331(15) 0.02885(6) Uani 1 1 d . . .
Cl2 Cl 0.65866(8) -0.30631(5) 0.28387(4) 0.04894(17) Uani 1 1 d . . .
Cl21 Cl 0.46230(6) -0.28385(4) 0.13326(4) 0.03976(15) Uani 1 1 d . . .
C2 C 0.6996(2) -0.16335(15) 0.10104(12) 0.0268(4) Uani 1 1 d . . .
C21 C 0.7306(2) -0.08818(16) 0.10836(13) 0.0294(5) Uani 1 1 d . . .
H21 H 0.7768 -0.0651 0.0637 0.035 Uiso 1 1 calc R . .
C22 C 0.7031(2) -0.03631(15) 0.17603(12) 0.0256(4) Uani 1 1 d . . .
C23 C 0.6665(2) 0.05978(15) 0.16433(13) 0.0276(4) Uani 1 1 d . . .
H23 H 0.6581 0.0915 0.1122 0.033 Uiso 1 1 calc R . .
C24 C 0.7187(2) -0.08029(16) 0.25231(13) 0.0283(4) Uani 1 1 d . . .
H24 H 0.7442 -0.1461 0.2617 0.034 Uiso 1 1 calc R . .
Ga3 Ga 0.10933(2) 0.228290(17) 0.378127(14) 0.02755(6) Uani 1 1 d . . .
Cl3 Cl 0.13370(8) 0.15626(6) 0.49446(4) 0.0566(2) Uani 1 1 d . . .
Cl31 Cl 0.21204(5) 0.33832(4) 0.38669(4) 0.03368(13) Uani 1 1 d . . .
C3 C -0.0507(2) 0.28225(14) 0.32086(13) 0.0256(4) Uani 1 1 d . . .
C31 C -0.0922(2) 0.22837(14) 0.28312(13) 0.0273(4) Uani 1 1 d . . .
H31 H -0.1642 0.2594 0.2495 0.033 Uiso 1 1 calc R . .
C32 C -0.0412(2) 0.12745(14) 0.28672(13) 0.0242(4) Uani 1 1 d . . .
C33 C -0.0328(2) 0.08567(14) 0.22031(13) 0.0257(4) Uani 1 1 d . . .
H33 H -0.0566 0.1229 0.1713 0.031 Uiso 1 1 calc R . .
C34 C -0.0096(2) 0.07185(15) 0.35744(13) 0.0280(4) Uani 1 1 d . . .
H34 H -0.0156 0.0996 0.4040 0.034 Uiso 1 1 calc R . .
Ga4 Ga 0.26430(2) -0.171819(17) 0.169450(15) 0.02956(6) Uani 1 1 d . . .
Cl4 Cl 0.20526(8) -0.10080(5) 0.05636(4) 0.0569(2) Uani 1 1 d . . .
Cl41 Cl 0.39367(6) -0.09812(4) 0.21749(4) 0.04025(15) Uani 1 1 d . . .
C4 C 0.1624(2) -0.22167(14) 0.25270(13) 0.0257(4) Uani 1 1 d . . .
C41 C 0.0798(2) -0.16566(14) 0.30047(13) 0.0284(5) Uani 1 1 d . . .
H41 H 0.0394 -0.1947 0.3443 0.034 Uiso 1 1 calc R . .
C42 C 0.0427(2) -0.06439(14) 0.29452(13) 0.0258(4) Uani 1 1 d . . .
C43 C 0.0305(2) -0.02287(15) 0.36158(13) 0.0285(5) Uani 1 1 d . . .
H43 H 0.0500 -0.0602 0.4110 0.034 Uiso 1 1 calc R . .
C44 C 0.0096(2) -0.00923(15) 0.22413(13) 0.0274(4) Uani 1 1 d . . .
H44 H 0.0160 -0.0370 0.1776 0.033 Uiso 1 1 calc R . .
Si11 Si 0.55340(6) 0.23534(5) 0.48284(4) 0.03150(14) Uani 1 1 d . . .
C111 C 0.4702(4) 0.1690(3) 0.55501(18) 0.0773(12) Uani 1 1 d . . .
H11A H 0.4851 0.1768 0.6067 0.093 Uiso 1 1 calc R . .
H11B H 0.5061 0.1051 0.5483 0.093 Uiso 1 1 calc R . .
H11C H 0.3762 0.1904 0.5477 0.093 Uiso 1 1 calc R . .
C112 C 0.7314(3) 0.2093(2) 0.50514(18) 0.0579(9) Uani 1 1 d . . .
H11D H 0.7739 0.2425 0.4656 0.069 Uiso 1 1 calc R . .
H11E H 0.7769 0.1446 0.5062 0.069 Uiso 1 1 calc R . .
H11F H 0.7347 0.2275 0.5550 0.069 Uiso 1 1 calc R . .
C113 C 0.4726(3) 0.3609(2) 0.4832(2) 0.0599(9) Uani 1 1 d . . .
H11G H 0.3790 0.3766 0.4762 0.072 Uiso 1 1 calc R . .
H11H H 0.5124 0.3933 0.4415 0.072 Uiso 1 1 calc R . .
H11I H 0.4847 0.3777 0.5322 0.072 Uiso 1 1 calc R . .
Si21 Si 0.75254(7) -0.22030(5) 0.00990(4) 0.03475(15) Uani 1 1 d . . .
C211 C 0.6094(3) -0.1849(3) -0.05306(18) 0.0640(9) Uani 1 1 d . . .
H21A H 0.5761 -0.1191 -0.0630 0.077 Uiso 1 1 calc R . .
H21B H 0.5399 -0.2075 -0.0272 0.077 Uiso 1 1 calc R . .
H21C H 0.6378 -0.2099 -0.1016 0.077 Uiso 1 1 calc R . .
C212 C 0.8901(3) -0.1833(2) -0.04363(19) 0.0650(10) Uani 1 1 d . . .
H21D H 0.9184 -0.2133 -0.0898 0.078 Uiso 1 1 calc R . .
H21E H 0.9637 -0.1996 -0.0108 0.078 Uiso 1 1 calc R . .
H21F H 0.8593 -0.1180 -0.0581 0.078 Uiso 1 1 calc R . .
C213 C 0.8109(3) -0.34766(18) 0.03784(18) 0.0516(7) Uani 1 1 d . . .
H21G H 0.7409 -0.3659 0.0682 0.062 Uiso 1 1 calc R . .
H21H H 0.8879 -0.3649 0.0681 0.062 Uiso 1 1 calc R . .
H21I H 0.8338 -0.3776 -0.0084 0.062 Uiso 1 1 calc R . .
Si31 Si -0.13829(6) 0.40957(4) 0.30945(4) 0.02993(14) Uani 1 1 d . . .
C311 C -0.3086(3) 0.43232(18) 0.2771(2) 0.0503(7) Uani 1 1 d . . .
H31A H -0.3558 0.4971 0.2731 0.060 Uiso 1 1 calc R . .
H31B H -0.3558 0.3999 0.3143 0.060 Uiso 1 1 calc R . .
H31C H -0.3022 0.4117 0.2270 0.060 Uiso 1 1 calc R . .
C312 C -0.0430(3) 0.46544(17) 0.23413(17) 0.0454(6) Uani 1 1 d . . .
H31D H -0.0389 0.4423 0.1855 0.055 Uiso 1 1 calc R . .
H31E H 0.0458 0.4522 0.2502 0.055 Uiso 1 1 calc R . .
H31F H -0.0867 0.5307 0.2278 0.055 Uiso 1 1 calc R . .
C313 C -0.1519(3) 0.45195(17) 0.40616(16) 0.0413(6) Uani 1 1 d . . .
H31G H -0.0641 0.4418 0.4226 0.050 Uiso 1 1 calc R . .
H31H H -0.1978 0.4193 0.4440 0.050 Uiso 1 1 calc R . .
H31I H -0.2007 0.5165 0.4015 0.050 Uiso 1 1 calc R . .
Si41 Si 0.18217(7) -0.34765(4) 0.26937(4) 0.03279(15) Uani 1 1 d . . .
C411 C 0.0474(3) -0.36728(18) 0.34006(16) 0.0439(6) Uani 1 1 d . . .
H41A H 0.0546 -0.4312 0.3467 0.053 Uiso 1 1 calc R . .
H41B H -0.0379 -0.3311 0.3206 0.053 Uiso 1 1 calc R . .
H41C H 0.0558 -0.3497 0.3894 0.053 Uiso 1 1 calc R . .
C412 C 0.1725(4) -0.3823(2) 0.17311(18) 0.0612(9) Uani 1 1 d . . .
H41D H 0.2368 -0.3651 0.1364 0.073 Uiso 1 1 calc R . .
H41E H 0.0846 -0.3520 0.1549 0.073 Uiso 1 1 calc R . .
H41F H 0.1912 -0.4476 0.1783 0.073 Uiso 1 1 calc R . .
C413 C 0.3452(3) -0.4137(2) 0.3112(2) 0.0672(10) Uani 1 1 d . . .
H41G H 0.3497 -0.3930 0.3598 0.081 Uiso 1 1 calc R . .
H41H H 0.4162 -0.4045 0.2754 0.081 Uiso 1 1 calc R . .
H41I H 0.3539 -0.4779 0.3201 0.081 Uiso 1 1 calc R . .
CH1 C 0.2713(6) -0.3269(3) -0.0691(3) 0.129(2) Uani 1 1 d . . .
HH1A H 0.2604 -0.2944 -0.0249 0.155 Uiso 1 1 calc R . .
HH1B H 0.1857 -0.3159 -0.0890 0.155 Uiso 1 1 calc R . .
HH1C H 0.3279 -0.3059 -0.1090 0.155 Uiso 1 1 calc R . .
CH2 C 0.3325(5) -0.4258(3) -0.0454(2) 0.1005(15) Uani 1 1 d . . .
HH2A H 0.3419 -0.4575 -0.0900 0.121 Uiso 1 1 calc R . .
HH2B H 0.2731 -0.4465 -0.0072 0.121 Uiso 1 1 calc R . .
CH3 C 0.4652(5) -0.4517(3) -0.0121(2) 0.0859(13) Uani 1 1 d . . .
HH3A H 0.5226 -0.4290 -0.0502 0.103 Uiso 1 1 calc R . .
HH3B H 0.4542 -0.4196 0.0324 0.103 Uiso 1 1 calc R . .

loop_
_atom_site_aniso_label
_atom_site_aniso_U_11
_atom_site_aniso_U_22
_atom_site_aniso_U_33
_atom_site_aniso_U_23
_atom_site_aniso_U_13
_atom_site_aniso_U_12
Ga1 0.02206(11) 0.02930(12) 0.02526(12) -0.00246(9) -0.00179(9) -0.00857(9)
Cl1 0.0585(4) 0.0421(4) 0.0351(3) 0.0081(3) 0.0001(3) -0.0099(3)
Cl11 0.0230(2) 0.0325(3) 0.0556(4) -0.0172(3) 0.0002(2) -0.0082(2)
C1 0.0221(10) 0.0362(12) 0.0238(10) -0.0028(9) -0.0008(8) -0.0115(9)
C11 0.0237(10) 0.0402(13) 0.0246(11) -0.0031(9) -0.0027(8) -0.0116(9)
C12 0.0156(9) 0.0339(11) 0.0268(11) -0.0051(9) -0.0013(8) -0.0086(8)
C13 0.0254(10) 0.0301(11) 0.0278(11) -0.0022(9) 0.0000(8) -0.0080(9)
C14 0.0276(11) 0.0371(12) 0.0235(10) 0.0006(9) -0.0040(8) -0.0129(9)
Ga2 0.02836(12) 0.02963(13) 0.03117(13) -0.00758(10) 0.00636(10) -0.01354(10)
Cl2 0.0664(4) 0.0376(3) 0.0427(4) 0.0041(3) -0.0026(3) -0.0206(3)
Cl21 0.0313(3) 0.0382(3) 0.0575(4) -0.0263(3) 0.0128(3) -0.0170(2)
C2 0.0245(10) 0.0332(11) 0.0234(10) -0.0046(9) 0.0013(8) -0.0107(9)
C21 0.0278(11) 0.0368(12) 0.0255(11) -0.0031(9) 0.0007(8) -0.0137(9)
C22 0.0216(10) 0.0331(11) 0.0259(10) -0.0050(9) 0.0010(8) -0.0140(8)
C23 0.0249(10) 0.0329(11) 0.0240(10) -0.0001(9) -0.0008(8) -0.0099(9)
C24 0.0289(11) 0.0289(11) 0.0294(11) 0.0004(9) -0.0051(9) -0.0129(9)
Ga3 0.02097(11) 0.02998(13) 0.03075(13) 0.00037(10) -0.00275(9) -0.00839(9)
Cl3 0.0569(4) 0.0803(5) 0.0383(4) 0.0199(4) -0.0166(3) -0.0377(4)
Cl31 0.0232(2) 0.0346(3) 0.0460(3) -0.0158(3) 0.0005(2) -0.0088(2)
C3 0.0195(9) 0.0232(10) 0.0313(11) -0.0008(8) 0.0006(8) -0.0050(8)
C31 0.0213(10) 0.0224(10) 0.0357(12) 0.0018(9) -0.0030(8) -0.0055(8)
C32 0.0190(9) 0.0209(9) 0.0328(11) -0.0013(8) -0.0002(8) -0.0077(8)
C33 0.0200(9) 0.0254(10) 0.0309(11) 0.0018(8) -0.0017(8) -0.0084(8)
C34 0.0265(10) 0.0243(10) 0.0323(12) -0.0048(9) -0.0005(9) -0.0068(8)
Ga4 0.02879(13) 0.02773(13) 0.03408(14) -0.00557(10) 0.00657(10) -0.01342(10)
Cl4 0.0694(5) 0.0547(4) 0.0342(3) 0.0029(3) 0.0084(3) -0.0106(4)
Cl41 0.0315(3) 0.0344(3) 0.0622(4) -0.0249(3) 0.0145(3) -0.0171(2)
C4 0.0209(9) 0.0245(10) 0.0337(12) -0.0027(9) -0.0003(8) -0.0106(8)
C41 0.0282(11) 0.0239(10) 0.0327(12) 0.0002(9) 0.0016(9) -0.0107(8)
C42 0.0207(9) 0.0207(10) 0.0352(12) -0.0033(8) 0.0042(8) -0.0074(8)
C43 0.0275(11) 0.0242(10) 0.0312(11) 0.0002(9) 0.0014(9) -0.0074(8)
C44 0.0201(10) 0.0286(11) 0.0328(11) -0.0053(9) 0.0033(8) -0.0076(8)
Si11 0.0281(3) 0.0429(4) 0.0256(3) -0.0092(3) 0.0005(2) -0.0126(3)
C111 0.115(3) 0.107(3) 0.0341(16) -0.0179(18) 0.0216(18) -0.072(3)
C112 0.0379(15) 0.083(2) 0.0507(17) -0.0348(17) -0.0182(13) -0.0006(15)
C113 0.0554(18) 0.0586(19) 0.067(2) -0.0329(17) -0.0196(16) -0.0040(15)
Si21 0.0361(3) 0.0404(4) 0.0288(3) -0.0100(3) 0.0051(3) -0.0133(3)
C211 0.069(2) 0.080(2) 0.0438(17) -0.0183(17) -0.0138(15) -0.0179(19)
C212 0.076(2) 0.073(2) 0.0563(19) -0.0290(17) 0.0388(17) -0.0409(19)
C213 0.0542(17) 0.0387(15) 0.0587(18) -0.0169(13) 0.0144(14) -0.0113(13)
Si31 0.0254(3) 0.0211(3) 0.0419(4) -0.0027(3) -0.0026(3) -0.0061(2)
C311 0.0330(13) 0.0309(13) 0.082(2) -0.0080(13) -0.0166(14) 0.0007(11)
C312 0.0516(16) 0.0314(13) 0.0524(16) 0.0040(12) -0.0021(13) -0.0166(12)
C313 0.0394(13) 0.0327(13) 0.0503(16) -0.0133(11) 0.0029(12) -0.0075(11)
Si41 0.0333(3) 0.0218(3) 0.0448(4) -0.0055(3) 0.0056(3) -0.0125(3)
C411 0.0493(15) 0.0340(13) 0.0516(16) -0.0036(12) 0.0119(12) -0.0228(12)
C412 0.095(3) 0.0532(18) 0.0558(19) -0.0219(15) 0.0207(17) -0.0513(19)
C413 0.0430(16) 0.0346(15) 0.110(3) 0.0124(17) -0.0050(18) -0.0039(13)
CH1 0.148(5) 0.109(4) 0.078(3) -0.008(3) 0.000(3) 0.026(4)
CH2 0.118(4) 0.110(4) 0.057(2) -0.014(2) -0.014(2) -0.011(3)
CH3 0.124(4) 0.076(3) 0.054(2) -0.014(2) 0.001(2) -0.026(3)

loop_
_atom_type_symbol
_atom_type_description
_atom_type_scat_dispersion_real
_atom_type_scat_dispersion_imag
_atom_type_scat_source
C C 0.0033 0.0016 'International Tables Vol C Tables 4.2.6.8 and 6.1.1.4'
H H 0.0000 0.0000 'International Tables Vol C Tables 4.2.6.8 and 6.1.1.4'
Si Si 0.0817 0.0704 'International Tables Vol C Tables 4.2.6.8 and 6.1.1.4'
Cl Cl 0.1484 0.1585 'International Tables Vol C Tables 4.2.6.8 and 6.1.1.4'
Ga Ga 0.2307 1.6083 'International Tables Vol C Tables 4.2.6.8 and 6.1.1.4'

loop_
_geom_angle_atom_site_label_1
_geom_angle_atom_site_label_2
_geom_angle_atom_site_label_3
_geom_angle
_geom_angle_site_symmetry_1
_geom_angle_site_symmetry_3
_geom_angle_publ_flag
C1 Ga1 Cl1 130.85(7) . . ?
C1 Ga1 Cl11 110.93(7) . . ?
Cl1 Ga1 Cl11 106.95(4) . . ?
C1 Ga1 Cl31 110.87(7) . . ?
Cl1 Ga1 Cl31 99.94(4) . . ?
Cl11 Ga1 Cl31 88.75(3) . . ?
Ga3 Cl11 Ga1 91.10(3) . . ?
C11 C1 Si11 117.42(17) . . ?
C11 C1 Ga1 118.98(17) . . ?
Si11 C1 Ga1 122.65(12) . . ?
C1 C11 C12 130.1(2) . . ?
C13 C12 C14 118.1(2) . . ?
C13 C12 C11 122.7(2) . . ?
C14 C12 C11 119.0(2) . . ?
C23 C13 C12 121.1(2) . . ?
C24 C14 C12 120.8(2) . . ?
C2 Ga2 Cl2 127.20(7) . . ?
C2 Ga2 Cl41 113.44(7) . . ?
Cl2 Ga2 Cl41 108.59(4) . . ?
C2 Ga2 Cl21 112.21(7) . . ?
Cl2 Ga2 Cl21 98.99(4) . . ?
Cl41 Ga2 Cl21 88.66(3) . . ?
Ga4 Cl21 Ga2 91.14(3) . . ?
C21 C2 Si21 120.53(17) . . ?
C21 C2 Ga2 119.94(16) . . ?
Si21 C2 Ga2 119.44(12) . . ?
C2 C21 C22 128.5(2) . . ?
C24 C22 C23 118.0(2) . . ?
C24 C22 C21 121.9(2) . . ?
C23 C22 C21 120.0(2) . . ?
C13 C23 C22 120.9(2) . . ?
C14 C24 C22 121.0(2) . . ?
C3 Ga3 Cl3 129.46(7) . . ?
C3 Ga3 Cl11 112.73(7) . . ?
Cl3 Ga3 Cl11 106.67(4) . . ?
C3 Ga3 Cl31 110.87(7) . . ?
Cl3 Ga3 Cl31 99.66(4) . . ?
Cl11 Ga3 Cl31 89.41(3) . . ?
Ga3 Cl31 Ga1 90.44(3) . . ?
C31 C3 Si31 119.74(16) . . ?
C31 C3 Ga3 118.93(16) . . ?
Si31 C3 Ga3 121.07(12) . . ?
C3 C31 C32 128.2(2) . . ?
C33 C32 C34 118.46(19) . . ?
C33 C32 C31 120.5(2) . . ?
C34 C32 C31 120.9(2) . . ?
C44 C33 C32 120.7(2) . . ?
C43 C34 C32 120.9(2) . . ?
C4 Ga4 Cl4 129.49(7) . . ?
C4 Ga4 Cl41 111.55(7) . . ?
Cl4 Ga4 Cl41 107.59(4) . . ?
C4 Ga4 Cl21 111.69(7) . . ?
Cl4 Ga4 Cl21 99.77(4) . . ?
Cl41 Ga4 Cl21 88.54(3) . . ?
Ga2 Cl41 Ga4 91.65(3) . . ?
C41 C4 Si41 119.68(16) . . ?
C41 C4 Ga4 119.09(16) . . ?
Si41 C4 Ga4 121.20(12) . . ?
C4 C41 C42 128.3(2) . . ?
C44 C42 C43 118.9(2) . . ?
C44 C42 C41 121.2(2) . . ?
C43 C42 C41 119.7(2) . . ?
C34 C43 C42 120.4(2) . . ?
C42 C44 C33 120.6(2) . . ?
C111 Si11 C113 111.66(18) . . ?
C111 Si11 C112 110.82(18) . . ?
C113 Si11 C112 106.66(15) . . ?
C111 Si11 C1 105.78(13) . . ?
C113 Si11 C1 113.15(13) . . ?
C112 Si11 C1 108.80(11) . . ?
C211 Si21 C212 108.90(17) . . ?
C211 Si21 C213 110.80(16) . . ?
C212 Si21 C213 109.90(15) . . ?
C211 Si21 C2 109.12(13) . . ?
C212 Si21 C2 109.36(12) . . ?
C213 Si21 C2 108.73(12) . . ?
C311 Si31 C312 109.48(14) . . ?
C311 Si31 C313 109.11(14) . . ?
C312 Si31 C313 112.01(13) . . ?
C311 Si31 C3 108.65(11) . . ?
C312 Si31 C3 108.61(11) . . ?
C313 Si31 C3 108.93(12) . . ?
C412 Si41 C413 110.76(17) . . ?
C412 Si41 C411 111.42(14) . . ?
C413 Si41 C411 108.25(15) . . ?
C412 Si41 C4 106.98(12) . . ?
C413 Si41 C4 110.09(13) . . ?
C411 Si41 C4 109.33(11) . . ?
CH1 CH2 CH3 114.7(5) . . ?
CH3 CH3 CH2 118.8(5) 2_645 . ?

loop_
_geom_bond_atom_site_label_1
_geom_bond_atom_site_label_2
_geom_bond_distance
_geom_bond_site_symmetry_2
_geom_bond_publ_flag
Ga1 C1 1.933(2) . ?
Ga1 Cl1 2.1342(10) . ?
Ga1 Cl11 2.3427(8) . ?
Ga1 Cl31 2.3495(11) . ?
Cl11 Ga3 2.3226(11) . ?
C1 C11 1.340(3) . ?
C1 Si11 1.888(2) . ?
C11 C12 1.473(3) . ?
C12 C13 1.392(3) . ?
C12 C14 1.399(3) . ?
C13 C23 1.382(3) . ?
C14 C24 1.385(3) . ?
Ga2 C2 1.934(2) . ?
Ga2 Cl2 2.1489(11) . ?
Ga2 Cl41 2.3318(11) . ?
Ga2 Cl21 2.3483(8) . ?
Cl21 Ga4 2.3445(11) . ?
C2 C21 1.342(3) . ?
C2 Si21 1.877(2) . ?
C21 C22 1.477(3) . ?
C22 C24 1.394(3) . ?
C22 C23 1.401(3) . ?
Ga3 C3 1.935(2) . ?
Ga3 Cl3 2.1503(10) . ?
Ga3 Cl31 2.3425(8) . ?
C3 C31 1.342(3) . ?
C3 Si31 1.877(2) . ?
C31 C32 1.475(3) . ?
C32 C33 1.390(3) . ?
C32 C34 1.391(3) . ?
C33 C44 1.386(3) . ?
C34 C43 1.384(3) . ?
Ga4 C4 1.935(2) . ?
Ga4 Cl4 2.1455(10) . ?
Ga4 Cl41 2.3406(8) . ?
C4 C41 1.335(3) . ?
C4 Si41 1.879(2) . ?
C41 C42 1.481(3) . ?
C42 C44 1.386(3) . ?
C42 C43 1.391(3) . ?
Si11 C111 1.840(3) . ?
Si11 C113 1.855(3) . ?
Si11 C112 1.869(3) . ?
Si21 C211 1.851(3) . ?
Si21 C212 1.854(3) . ?
Si21 C213 1.870(3) . ?
Si31 C311 1.858(3) . ?
Si31 C312 1.856(3) . ?
Si31 C313 1.872(3) . ?
Si41 C412 1.856(3) . ?
Si41 C413 1.856(3) . ?
Si41 C411 1.859(3) . ?
CH1 CH2 1.468(6) . ?
CH2 CH3 1.486(6) . ?
CH3 CH3 1.454(7) 2_645 ?

loop_
_geom_torsion_atom_site_label_1
_geom_torsion_atom_site_label_2
_geom_torsion_atom_site_label_3
_geom_torsion_atom_site_label_4
_geom_torsion
_geom_torsion_site_symmetry_1
_geom_torsion_site_symmetry_2
_geom_torsion_site_symmetry_3
_geom_torsion_site_symmetry_4
_geom_torsion_publ_flag
C1 Ga1 Cl11 Ga3 107.77(7) . . . . ?
Cl1 Ga1 Cl11 Ga3 -104.16(4) . . . . ?
Cl31 Ga1 Cl11 Ga3 -4.14(2) . . . . ?
Cl1 Ga1 C1 C11 -86.19(19) . . . . ?
Cl11 Ga1 C1 C11 51.84(19) . . . . ?
Cl31 Ga1 C1 C11 148.79(16) . . . . ?
Cl1 Ga1 C1 Si11 105.26(12) . . . . ?
Cl11 Ga1 C1 Si11 -116.71(12) . . . . ?
Cl31 Ga1 C1 Si11 -19.76(14) . . . . ?
Si11 C1 C11 C12 177.00(18) . . . . ?
Ga1 C1 C11 C12 7.9(3) . . . . ?
C1 C11 C12 C13 39.8(3) . . . . ?
C1 C11 C12 C14 -144.6(2) . . . . ?
C14 C12 C13 C23 0.9(3) . . . . ?
C11 C12 C13 C23 176.6(2) . . . . ?
C13 C12 C14 C24 -2.7(3) . . . . ?
C11 C12 C14 C24 -178.55(19) . . . . ?
C2 Ga2 Cl21 Ga4 -115.17(8) . . . . ?
Cl2 Ga2 Cl21 Ga4 108.30(4) . . . . ?
Cl41 Ga2 Cl21 Ga4 -0.31(3) . . . . ?
Cl2 Ga2 C2 C21 -88.52(19) . . . . ?
Cl41 Ga2 C2 C21 51.4(2) . . . . ?
Cl21 Ga2 C2 C21 150.02(17) . . . . ?
Cl2 Ga2 C2 Si21 94.89(13) . . . . ?
Cl41 Ga2 C2 Si21 -125.17(11) . . . . ?
Cl21 Ga2 C2 Si21 -26.57(14) . . . . ?
Si21 C2 C21 C22 -177.25(18) . . . . ?
Ga2 C2 C21 C22 6.2(3) . . . . ?
C2 C21 C22 C24 41.6(3) . . . . ?
C2 C21 C22 C23 -141.6(2) . . . . ?
C12 C13 C23 C22 1.5(3) . . . . ?
C24 C22 C23 C13 -2.1(3) . . . . ?
C21 C22 C23 C13 -179.0(2) . . . . ?
C12 C14 C24 C22 2.1(3) . . . . ?
C23 C22 C24 C14 0.3(3) . . . . ?
C21 C22 C24 C14 177.1(2) . . . . ?
Ga1 Cl11 Ga3 C3 116.61(7) . . . . ?
Ga1 Cl11 Ga3 Cl3 -95.75(4) . . . . ?
Ga1 Cl11 Ga3 Cl31 4.16(2) . . . . ?
C3 Ga3 Cl31 Ga1 -118.32(7) . . . . ?
Cl3 Ga3 Cl31 Ga1 102.67(4) . . . . ?
Cl11 Ga3 Cl31 Ga1 -4.14(2) . . . . ?
C1 Ga1 Cl31 Ga3 -107.86(8) . . . . ?
Cl1 Ga1 Cl31 Ga3 111.10(3) . . . . ?
Cl11 Ga1 Cl31 Ga3 4.11(2) . . . . ?
Cl3 Ga3 C3 C31 -83.58(19) . . . . ?
Cl11 Ga3 C3 C31 54.81(19) . . . . ?
Cl31 Ga3 C3 C31 153.30(16) . . . . ?
Cl3 Ga3 C3 Si31 102.38(12) . . . . ?
Cl11 Ga3 C3 Si31 -119.23(11) . . . . ?
Cl31 Ga3 C3 Si31 -20.74(14) . . . . ?
Si31 C3 C31 C32 -177.28(17) . . . . ?
Ga3 C3 C31 C32 8.6(3) . . . . ?
C3 C31 C32 C33 -142.9(2) . . . . ?
C3 C31 C32 C34 41.7(3) . . . . ?
C34 C32 C33 C44 -1.7(3) . . . . ?
C31 C32 C33 C44 -177.15(19) . . . . ?
C33 C32 C34 C43 0.6(3) . . . . ?
C31 C32 C34 C43 176.0(2) . . . . ?
Ga2 Cl21 Ga4 C4 -112.36(7) . . . . ?
Ga2 Cl21 Ga4 Cl4 107.92(4) . . . . ?
Ga2 Cl21 Ga4 Cl41 0.31(3) . . . . ?
C2 Ga2 Cl41 Ga4 114.02(7) . . . . ?
Cl2 Ga2 Cl41 Ga4 -98.73(4) . . . . ?
Cl21 Ga2 Cl41 Ga4 0.31(3) . . . . ?
C4 Ga4 Cl41 Ga2 112.48(8) . . . . ?
Cl4 Ga4 Cl41 Ga2 -100.10(4) . . . . ?
Cl21 Ga4 Cl41 Ga2 -0.31(3) . . . . ?
Cl4 Ga4 C4 C41 -81.9(2) . . . . ?
Cl41 Ga4 C4 C41 56.38(19) . . . . ?
Cl21 Ga4 C4 C41 153.71(16) . . . . ?
Cl4 Ga4 C4 Si41 100.22(13) . . . . ?
Cl41 Ga4 C4 Si41 -121.48(11) . . . . ?
Cl21 Ga4 C4 Si41 -24.14(14) . . . . ?
Si41 C4 C41 C42 -175.27(18) . . . . ?
Ga4 C4 C41 C42 6.8(3) . . . . ?
C4 C41 C42 C44 45.2(3) . . . . ?
C4 C41 C42 C43 -139.9(2) . . . . ?
C32 C34 C43 C42 1.4(3) . . . . ?
C44 C42 C43 C34 -2.2(3) . . . . ?
C41 C42 C43 C34 -177.3(2) . . . . ?
C43 C42 C44 C33 1.1(3) . . . . ?
C41 C42 C44 C33 176.06(19) . . . . ?
C32 C33 C44 C42 0.9(3) . . . . ?
C11 C1 Si11 C111 -78.6(2) . . . . ?
Ga1 C1 Si11 C111 90.07(19) . . . . ?
C11 C1 Si11 C113 158.8(2) . . . . ?
Ga1 C1 Si11 C113 -32.47(19) . . . . ?
C11 C1 Si11 C112 40.5(2) . . . . ?
Ga1 C1 Si11 C112 -150.82(16) . . . . ?
C21 C2 Si21 C211 -100.2(2) . . . . ?
Ga2 C2 Si21 C211 76.36(18) . . . . ?
C21 C2 Si21 C212 18.8(2) . . . . ?
Ga2 C2 Si21 C212 -164.61(16) . . . . ?
C21 C2 Si21 C213 138.8(2) . . . . ?
Ga2 C2 Si21 C213 -44.60(17) . . . . ?
C31 C3 Si31 C311 21.8(2) . . . . ?
Ga3 C3 Si31 C311 -164.22(15) . . . . ?
C31 C3 Si31 C312 -97.2(2) . . . . ?
Ga3 C3 Si31 C312 76.77(16) . . . . ?
C31 C3 Si31 C313 140.54(19) . . . . ?
Ga3 C3 Si31 C313 -45.47(16) . . . . ?
C41 C4 Si41 C412 134.0(2) . . . . ?
Ga4 C4 Si41 C412 -48.20(18) . . . . ?
C41 C4 Si41 C413 -105.6(2) . . . . ?
Ga4 C4 Si41 C413 72.22(19) . . . . ?
C41 C4 Si41 C411 13.2(2) . . . . ?
Ga4 C4 Si41 C411 -168.99(14) . . . . ?
CH1 CH2 CH3 CH3 -179.1(5) . . . 2_645 ?
